data_4129757
loop_
_publ_author_name
'Cai, Zhongzheng'
'Xiao, Dawei'
'Do, Loi H.'

_publ_section_title
;
 Fine-Tuning Nickel Phenoxyimine Olefin Polymerization Catalysts:
 Performance Boosting by Alkali Cations.
;
_journal_issue 49
_journal_name_full 'Journal of the American Chemical Society'
_journal_page_first 15501
_journal_page_last 15510
_journal_paper_doi 10.1021/jacs.5b10351
_journal_volume 137
_journal_year 2015
_chemical_formula_sum 'C84.5 H74 B F24 N Na Ni O5 P'
_chemical_formula_weight 1762.93
_space_group_IT_number 2
_space_group_name_Hall '-P 1'
_space_group_name_H-M_alt 'P -1'
_symmetry_cell_setting triclinic
_symmetry_space_group_name_H-M 'P -1'
_atom_sites_solution_hydrogens geom
_atom_sites_solution_primary direct
_atom_sites_solution_secondary difmap
_audit_creation_method SHELXL-97
_cell_angle_alpha 85.263(4)
_cell_angle_beta 80.079(4)
_cell_angle_gamma 86.325(4)
_cell_formula_units_Z 2
_cell_length_a 12.161(4)
_cell_length_b 18.240(6)
_cell_length_c 18.943(6)
_cell_measurement_reflns_used 9369
_cell_measurement_temperature 100(2)
_cell_measurement_theta_max 28.52
_cell_measurement_theta_min 2.17
_cell_volume 4120(2)
_computing_cell_refinement 'Bruker SAINT'
_computing_data_collection 'Bruker APEX2'
_computing_data_reduction 'Bruker SAINT'
_computing_molecular_graphics 'Bruker SHELXTL'
_computing_publication_material 'Bruker SHELXTL'
_computing_structure_refinement 'SHELXL-97 (Sheldrick, 2008)'
_computing_structure_solution 'SHELXS-97 (Sheldrick, 2008)'
_diffrn_ambient_temperature 100(2)
_diffrn_measured_fraction_theta_full 0.961
_diffrn_measured_fraction_theta_max 0.910
_diffrn_measurement_device_type 'Bruker APEX-II CCD'
_diffrn_measurement_method '\f and \w scans'
_diffrn_radiation_monochromator graphite
_diffrn_radiation_source 'fine-focus sealed tube'
_diffrn_radiation_type MoK\a
_diffrn_radiation_wavelength 0.71073
_diffrn_reflns_av_R_equivalents 0.0162
_diffrn_reflns_av_sigmaI/netI 0.0380
_diffrn_reflns_limit_h_max 16
_diffrn_reflns_limit_h_min -11
_diffrn_reflns_limit_k_max 24
_diffrn_reflns_limit_k_min -21
_diffrn_reflns_limit_l_max 25
_diffrn_reflns_limit_l_min -25
_diffrn_reflns_number 24671
_diffrn_reflns_theta_full 25.00
_diffrn_reflns_theta_max 28.27
_diffrn_reflns_theta_min 1.86
_exptl_absorpt_coefficient_mu 0.366
_exptl_absorpt_correction_T_max 0.9678
_exptl_absorpt_correction_T_min 0.9076
_exptl_absorpt_correction_type empirical
_exptl_absorpt_process_details SADABS
_exptl_crystal_colour ORANGE
_exptl_crystal_density_diffrn 1.421
_exptl_crystal_density_method 'not measured'
_exptl_crystal_description BLOCK
_exptl_crystal_F_000 1806
_exptl_crystal_size_max 0.27
_exptl_crystal_size_mid 0.18
_exptl_crystal_size_min 0.09
_refine_diff_density_max 1.577
_refine_diff_density_min -1.024
_refine_diff_density_rms 0.087
_refine_ls_extinction_method none
_refine_ls_goodness_of_fit_ref 1.031
_refine_ls_hydrogen_treatment constr
_refine_ls_matrix_type full
_refine_ls_number_parameters 1056
_refine_ls_number_reflns 18618
_refine_ls_number_restraints 155
_refine_ls_restrained_S_all 1.098
_refine_ls_R_factor_all 0.0905
_refine_ls_R_factor_gt 0.0726
_refine_ls_shift/su_max 0.001
_refine_ls_shift/su_mean 0.000
_refine_ls_structure_factor_coef Fsqd
_refine_ls_weighting_details 'calc w=1/[\s^2^(Fo^2^)+(0.0785P)^2^+11.5603P] where P=(Fo^2^+2Fc^2^)/3'
_refine_ls_weighting_scheme calc
_refine_ls_wR_factor_gt 0.1796
_refine_ls_wR_factor_ref 0.1924
_reflns_number_gt 14851
_reflns_number_total 18618
_reflns_threshold_expression >2sigma(I)
_cod_data_source_file ja5b10351_si_001.cif
_cod_data_source_block NiNaL3
_cod_depositor_comments
;
The following automatic conversions were performed:

data item '_exptl_absorpt_correction_type' value 'EMPIRICAL' was
changed to 'empirical' in accordance with the
/home/saulius/struct/COD-crude-data/automatic-downloads/DataCite-retrospective/ACS/depositions/lib/dictionaries/cif_core.dic
dictionary named 'cif_core.dic' version 2.4.2 last updated on
2011-04-26.

data item '_refine_ls_hydrogen_treatment' value 'CONSTR' was changed
to 'constr' in accordance with the
/home/saulius/struct/COD-crude-data/automatic-downloads/DataCite-retrospective/ACS/depositions/lib/dictionaries/cif_core.dic
dictionary named 'cif_core.dic' version 2.4.2 last updated on
2011-04-26.

data item '_symmetry_cell_setting' value 'Triclinic' was changed to
'triclinic' in accordance with the
/home/saulius/struct/COD-crude-data/automatic-downloads/DataCite-retrospective/ACS/depositions/lib/dictionaries/cif_core.dic
dictionary named 'cif_core.dic' version 2.4.2 last updated on
2011-04-26.

Automatic conversion script
Id: cif_fix_values 6909 2019-04-08 15:41:33Z antanas 
;
_cod_original_cell_volume 4119(2)
_cod_original_sg_symbol_H-M P-1
_cod_original_formula_sum 'C84.50 H74 B F24 N Na Ni O5 P'
_cod_database_code 4129757

loop_
_symmetry_equiv_pos_as_xyz
'x, y, z'
'-x, -y, -z'

loop_
_atom_site_label
_atom_site_type_symbol
_atom_site_fract_x
_atom_site_fract_y
_atom_site_fract_z
_atom_site_U_iso_or_equiv
_atom_site_adp_type
_atom_site_occupancy
_atom_site_symmetry_multiplicity
_atom_site_calc_flag
_atom_site_refinement_flags
_atom_site_disorder_assembly
_atom_site_disorder_group
Ni1 Ni 0.62690(3) 1.22534(2) 0.17692(2) 0.01931(11) Uani 1 1 d . . .
Na1 Na 0.80553(12) 1.31620(8) 0.31464(8) 0.0283(3) Uani 1 1 d . . .
P1 P 0.80522(7) 1.21451(5) 0.13135(4) 0.02100(18) Uani 1 1 d . . .
B1 B 0.2110(3) 1.2316(2) -0.33014(19) 0.0199(7) Uani 1 1 d . . .
O1 O 0.66624(19) 1.24264(13) 0.26957(12) 0.0222(5) Uani 1 1 d . . .
O2 O 0.7655(2) 1.20526(14) 0.38139(13) 0.0279(5) Uani 1 1 d . . .
O3 O 0.9568(2) 1.27343(17) 0.39312(16) 0.0396(7) Uani 1 1 d . . .
O4 O 0.8350(3) 1.40508(17) 0.39699(17) 0.0412(7) Uani 1 1 d . . .
O5 O 0.6886(2) 1.42465(16) 0.30654(16) 0.0365(6) Uani 1 1 d . . .
F1A F 0.5726(6) 1.4025(4) -0.3647(4) 0.0560(7) Uani 0.494(7) 1 d PD A 1
F2A F 0.6335(5) 1.2994(3) -0.4060(5) 0.0560(7) Uani 0.494(7) 1 d PD A 1
F3A F 0.6371(5) 1.3994(4) -0.4774(4) 0.0560(7) Uani 0.494(7) 1 d PD A 1
F1B F 0.5839(6) 1.3745(4) -0.3532(3) 0.0560(7) Uani 0.506(7) 1 d PD A 2
F2B F 0.6504(5) 1.3102(4) -0.4394(4) 0.0560(7) Uani 0.506(7) 1 d PD A 2
F3B F 0.6127(5) 1.4279(4) -0.4584(4) 0.0560(7) Uani 0.506(7) 1 d PD A 2
F4 F 0.3261(2) 1.44747(17) -0.60594(14) 0.0534(7) Uani 1 1 d . . .
F5 F 0.1648(2) 1.44749(15) -0.53803(13) 0.0446(6) Uani 1 1 d . . .
F6 F 0.2231(2) 1.35542(15) -0.59926(12) 0.0441(6) Uani 1 1 d . . .
F7 F 0.1871(3) 1.08818(15) -0.55770(15) 0.0613(9) Uani 1 1 d . . .
F8 F 0.2582(2) 0.97950(14) -0.54142(13) 0.0431(6) Uani 1 1 d . . .
F9 F 0.1004(2) 1.0095(2) -0.48052(17) 0.0658(9) Uani 1 1 d . . .
F10 F 0.5377(2) 0.95583(15) -0.38477(16) 0.0512(7) Uani 1 1 d . . .
F11 F 0.4408(3) 0.9607(2) -0.28059(18) 0.0752(11) Uani 1 1 d . . .
F12 F 0.5550(2) 1.04459(15) -0.32179(19) 0.0590(8) Uani 1 1 d . . .
F13A F -0.0718(7) 1.4483(4) -0.2493(6) 0.0719(10) Uani 0.497(10) 1 d PD B 1
F14A F -0.0988(7) 1.4534(4) -0.3558(5) 0.0719(10) Uani 0.497(10) 1 d PD B 1
F15A F -0.2354(6) 1.4178(5) -0.2694(6) 0.0719(10) Uani 0.497(10) 1 d PD B 1
F13B F -0.1044(7) 1.4326(4) -0.2255(5) 0.0719(10) Uani 0.503(10) 1 d PD B 2
F14B F -0.0792(6) 1.4691(4) -0.3341(5) 0.0719(10) Uani 0.503(10) 1 d PD B 2
F15B F -0.2355(6) 1.4314(5) -0.2904(6) 0.0719(10) Uani 0.503(10) 1 d PD B 2
F16A F -0.2778(7) 1.1685(4) -0.3503(6) 0.0805(10) Uani 0.422(4) 1 d PD C 1
F17A F -0.1450(7) 1.0887(4) -0.3430(5) 0.0805(10) Uani 0.422(4) 1 d PD C 1
F18A F -0.2330(8) 1.1237(5) -0.2492(5) 0.0805(10) Uani 0.422(4) 1 d PD C 1
F16B F -0.2126(6) 1.1459(4) -0.3813(4) 0.0805(10) Uani 0.578(4) 1 d PD C 2
F17B F -0.1710(5) 1.0907(3) -0.2848(4) 0.0805(10) Uani 0.578(4) 1 d PD C 2
F18B F -0.3036(5) 1.1720(3) -0.2822(4) 0.0805(10) Uani 0.578(4) 1 d PD C 2
F19A F 0.3522(9) 1.4247(4) -0.1852(4) 0.0746(10) Uani 0.408(4) 1 d PD D 1
F20A F 0.2475(6) 1.4009(4) -0.0876(4) 0.0746(10) Uani 0.408(4) 1 d PD D 1
F21A F 0.4123(8) 1.3584(5) -0.0910(5) 0.0746(10) Uani 0.408(4) 1 d PD D 1
F19B F 0.4418(5) 1.3883(3) -0.1834(3) 0.0746(10) Uani 0.592(4) 1 d PD D 2
F20B F 0.2833(6) 1.4323(3) -0.1542(3) 0.0746(10) Uani 0.592(4) 1 d PD D 2
F21B F 0.3741(7) 1.3711(4) -0.0748(3) 0.0746(10) Uani 0.592(4) 1 d PD D 2
F22A F 0.3201(5) 1.1039(4) -0.0371(3) 0.0438(6) Uani 0.521(7) 1 d PD E 1
F23A F 0.1419(5) 1.1146(3) -0.0326(3) 0.0438(6) Uani 0.521(7) 1 d PD E 1
F24A F 0.2406(6) 1.0472(4) -0.1104(3) 0.0438(6) Uani 0.521(7) 1 d PD E 1
F22B F 0.2852(6) 1.1077(4) -0.0219(3) 0.0438(6) Uani 0.479(7) 1 d PD E 2
F23B F 0.1271(5) 1.0954(4) -0.0556(3) 0.0438(6) Uani 0.479(7) 1 d PD E 2
F24B F 0.2783(6) 1.0485(4) -0.1151(4) 0.0438(6) Uani 0.479(7) 1 d PD E 2
C1 C 0.6010(3) 1.22484(17) 0.33105(16) 0.0184(6) Uani 1 1 d . . .
C2 C 0.6502(3) 1.20435(18) 0.39344(18) 0.0221(6) Uani 1 1 d . . .
C3 C 0.5855(3) 1.18686(19) 0.45933(18) 0.0251(7) Uani 1 1 d . . .
H3A H 0.6205 1.1726 0.4998 0.030 Uiso 1 1 calc R . .
C4 C 0.4686(3) 1.1900(2) 0.46697(18) 0.0263(7) Uani 1 1 d . . .
H4A H 0.4246 1.1786 0.5126 0.032 Uiso 1 1 calc R . .
C5 C 0.4180(3) 1.20965(19) 0.40840(18) 0.0234(7) Uani 1 1 d . . .
H5A H 0.3388 1.2126 0.4138 0.028 Uiso 1 1 calc R . .
C6 C 0.4831(3) 1.22557(17) 0.33976(17) 0.0204(6) Uani 1 1 d . . .
C7 C 0.4244(3) 1.23850(18) 0.28010(17) 0.0204(6) Uani 1 1 d . . .
H7A H 0.3461 1.2493 0.2914 0.025 Uiso 1 1 calc R . .
C8 C 0.3823(3) 1.24568(19) 0.16514(17) 0.0212(6) Uani 1 1 d . . .
C9 C 0.3202(3) 1.1850(2) 0.15838(18) 0.0239(7) Uani 1 1 d . . .
C10 C 0.2404(3) 1.1956(2) 0.11289(19) 0.0297(8) Uani 1 1 d . . .
H10A H 0.1979 1.1554 0.1066 0.036 Uiso 1 1 calc R . .
C11 C 0.2218(3) 1.2629(2) 0.07685(19) 0.0326(8) Uani 1 1 d . . .
H11A H 0.1668 1.2687 0.0464 0.039 Uiso 1 1 calc R . .
C12 C 0.2834(3) 1.3218(2) 0.08521(19) 0.0306(8) Uani 1 1 d . . .
H12A H 0.2700 1.3681 0.0605 0.037 Uiso 1 1 calc R . .
C13 C 0.3650(3) 1.3145(2) 0.12923(18) 0.0257(7) Uani 1 1 d . . .
C14 C 0.4268(3) 1.3807(2) 0.14173(19) 0.0296(8) Uani 1 1 d . . .
H14 H 0.4983 1.3621 0.1578 0.036 Uiso 1 1 calc R . .
C15 C 0.4560(5) 1.4333(3) 0.0746(2) 0.0477(11) Uani 1 1 d . . .
H15A H 0.4957 1.4744 0.0865 0.071 Uiso 1 1 calc R . .
H15B H 0.3871 1.4522 0.0577 0.071 Uiso 1 1 calc R . .
H15C H 0.5037 1.4068 0.0369 0.071 Uiso 1 1 calc R . .
C16 C 0.3567(4) 1.4226(2) 0.2029(2) 0.0391(9) Uani 1 1 d . . .
H16A H 0.3966 1.4652 0.2114 0.059 Uiso 1 1 calc R . .
H16B H 0.3444 1.3898 0.2469 0.059 Uiso 1 1 calc R . .
H16C H 0.2845 1.4395 0.1895 0.059 Uiso 1 1 calc R . .
C17 C 0.3342(3) 1.1109(2) 0.19902(19) 0.0280(7) Uani 1 1 d . . .
H17 H 0.4075 1.1088 0.2164 0.034 Uiso 1 1 calc R . .
C18 C 0.3341(4) 1.0453(2) 0.1525(2) 0.0385(9) Uani 1 1 d . . .
H18A H 0.3438 0.9991 0.1816 0.058 Uiso 1 1 calc R . .
H18B H 0.3956 1.0489 0.1117 0.058 Uiso 1 1 calc R . .
H18C H 0.2629 1.0464 0.1348 0.058 Uiso 1 1 calc R . .
C19 C 0.2413(4) 1.1026(2) 0.2649(2) 0.0408(10) Uani 1 1 d . . .
H19A H 0.2514 1.0546 0.2907 0.061 Uiso 1 1 calc R . .
H19B H 0.1683 1.1062 0.2491 0.061 Uiso 1 1 calc R . .
H19C H 0.2448 1.1418 0.2967 0.061 Uiso 1 1 calc R . .
C20 C 0.8222(4) 1.1822(2) 0.4403(2) 0.0392(10) Uani 1 1 d . . .
H20A H 0.8135 1.1290 0.4540 0.047 Uiso 1 1 calc R . .
H20B H 0.7917 1.2102 0.4825 0.047 Uiso 1 1 calc R . .
C21 C 0.9439(4) 1.1972(3) 0.4146(3) 0.0456(11) Uani 1 1 d . . .
H21A H 0.9870 1.1824 0.4537 0.055 Uiso 1 1 calc R . .
H21B H 0.9738 1.1674 0.3735 0.055 Uiso 1 1 calc R . .
C22 C 0.9499(4) 1.3186(3) 0.4520(3) 0.0470(11) Uani 1 1 d . . .
H22A H 1.0180 1.3103 0.4743 0.056 Uiso 1 1 calc R . .
H22B H 0.8843 1.3065 0.4889 0.056 Uiso 1 1 calc R . .
C23 C 0.9391(4) 1.3967(3) 0.4234(3) 0.0487(11) Uani 1 1 d . . .
H23A H 0.9391 1.4303 0.4619 0.058 Uiso 1 1 calc R . .
H23B H 1.0020 1.4081 0.3842 0.058 Uiso 1 1 calc R . .
C24 C 0.8098(4) 1.4779(2) 0.3700(2) 0.0414(10) Uani 1 1 d . . .
H24A H 0.8639 1.4913 0.3262 0.050 Uiso 1 1 calc R . .
H24B H 0.8145 1.5131 0.4063 0.050 Uiso 1 1 calc R . .
C25 C 0.6940(4) 1.4809(2) 0.3530(2) 0.0401(10) Uani 1 1 d . . .
H25A H 0.6391 1.4732 0.3977 0.048 Uiso 1 1 calc R . .
H25B H 0.6764 1.5297 0.3293 0.048 Uiso 1 1 calc R . .
C26 C 0.5828(4) 1.4247(3) 0.2841(3) 0.0433(10) Uani 1 1 d . . .
H26A H 0.5482 1.4747 0.2842 0.065 Uiso 1 1 calc R . .
H26B H 0.5345 1.3915 0.3172 0.065 Uiso 1 1 calc R . .
H26C H 0.5928 1.4078 0.2355 0.065 Uiso 1 1 calc R . .
C27 C 0.6018(3) 1.1918(2) 0.08903(18) 0.0275(7) Uani 1 1 d . . .
C28 C 0.6005(3) 1.1151(2) 0.0853(2) 0.0345(9) Uani 1 1 d . . .
H28A H 0.6116 1.0831 0.1259 0.041 Uiso 1 1 calc R . .
C29 C 0.5831(4) 1.0853(3) 0.0227(3) 0.0472(12) Uani 1 1 d . . .
H29A H 0.5823 1.0335 0.0208 0.057 Uiso 1 1 calc R . .
C30 C 0.5670(4) 1.1318(3) -0.0362(3) 0.0557(14) Uani 1 1 d . . .
H30A H 0.5556 1.1118 -0.0790 0.067 Uiso 1 1 calc R . .
C31 C 0.5673(4) 1.2064(3) -0.0336(2) 0.0532(13) Uani 1 1 d . . .
H31A H 0.5550 1.2380 -0.0742 0.064 Uiso 1 1 calc R . .
C32 C 0.5856(3) 1.2366(3) 0.0290(2) 0.0380(9) Uani 1 1 d . . .
H32A H 0.5868 1.2885 0.0300 0.046 Uiso 1 1 calc R . .
C33 C 0.8611(3) 1.2267(2) 0.03466(18) 0.0266(7) Uani 1 1 d . . .
C34 C 0.8386(3) 1.1761(2) -0.0118(2) 0.0330(8) Uani 1 1 d . . .
H34A H 0.7939 1.1358 0.0069 0.040 Uiso 1 1 calc R . .
C35 C 0.8805(4) 1.1837(3) -0.0851(2) 0.0402(10) Uani 1 1 d . . .
H35A H 0.8634 1.1493 -0.1161 0.048 Uiso 1 1 calc R . .
C36 C 0.9470(4) 1.2414(3) -0.1127(2) 0.0501(12) Uani 1 1 d . . .
H36A H 0.9760 1.2467 -0.1626 0.060 Uiso 1 1 calc R . .
C37 C 0.9709(5) 1.2910(3) -0.0677(3) 0.0623(15) Uani 1 1 d . . .
H37A H 1.0168 1.3306 -0.0868 0.075 Uiso 1 1 calc R . .
C38 C 0.9290(4) 1.2844(3) 0.0059(2) 0.0454(11) Uani 1 1 d . . .
H38A H 0.9467 1.3192 0.0363 0.055 Uiso 1 1 calc R . .
C39 C 0.8840(3) 1.2803(2) 0.16809(18) 0.0271(7) Uani 1 1 d . . .
C40 C 0.8493(4) 1.3548(2) 0.1624(2) 0.0365(9) Uani 1 1 d . . .
H40A H 0.7859 1.3709 0.1364 0.044 Uiso 1 1 calc R . .
C41 C 0.9112(4) 1.4074(2) 0.1849(3) 0.0467(12) Uani 1 1 d . . .
H41A H 0.8880 1.4608 0.1786 0.056 Uiso 1 1 calc R . .
C42 C 1.0062(4) 1.3866(3) 0.2139(3) 0.0510(13) Uani 1 1 d . . .
H42A H 1.0482 1.4247 0.2317 0.061 Uiso 1 1 calc R . .
C43 C 1.0400(4) 1.3133(3) 0.2217(2) 0.0440(11) Uani 1 1 d . . .
H43A H 1.1073 1.2982 0.2442 0.053 Uiso 1 1 calc R . .
C44 C 0.9791(3) 1.2597(2) 0.1985(2) 0.0321(8) Uani 1 1 d . . .
H44A H 1.0062 1.2068 0.2015 0.038 Uiso 1 1 calc R . .
C45 C 0.8679(3) 1.12530(19) 0.15783(18) 0.0225(7) Uani 1 1 d . . .
C46 C 0.9577(3) 1.0912(2) 0.1146(2) 0.0292(8) Uani 1 1 d . . .
H46A H 0.9863 1.1139 0.0687 0.035 Uiso 1 1 calc R . .
C47 C 1.0057(3) 1.0246(2) 0.1376(2) 0.0358(9) Uani 1 1 d . . .
H47A H 1.0668 1.0017 0.1076 0.043 Uiso 1 1 calc R . .
C48 C 0.9647(3) 0.9915(2) 0.2043(2) 0.0370(9) Uani 1 1 d . . .
H48A H 0.9978 0.9459 0.2203 0.044 Uiso 1 1 calc R . .
C49 C 0.8750(4) 1.0247(2) 0.2480(2) 0.0362(9) Uani 1 1 d . . .
H49A H 0.8469 1.0017 0.2938 0.043 Uiso 1 1 calc R . .
C50 C 0.8263(3) 1.0911(2) 0.2251(2) 0.0286(7) Uani 1 1 d . . .
H50A H 0.7647 1.1135 0.2550 0.034 Uiso 1 1 calc R . .
C51 C 0.2833(3) 1.29108(18) -0.38719(17) 0.0201(6) Uani 1 1 d . . .
C52 C 0.2425(3) 1.32583(19) -0.44672(17) 0.0226(7) Uani 1 1 d . . .
H52A H 0.1678 1.3186 -0.4523 0.027 Uiso 1 1 calc R . .
C53 C 0.3081(3) 1.37091(19) -0.49832(18) 0.0243(7) Uani 1 1 d . . .
C54 C 0.4169(3) 1.3840(2) -0.49173(19) 0.0264(7) Uani 1 1 d . . .
H54A H 0.4610 1.4154 -0.5263 0.032 Uiso 1 1 calc R . .
C55 C 0.4594(3) 1.3497(2) -0.43324(19) 0.0257(7) Uani 1 1 d . A .
C56 C 0.3944(3) 1.30381(18) -0.38290(17) 0.0218(6) Uani 1 1 d . . .
H56A H 0.4264 1.2801 -0.3441 0.026 Uiso 1 1 calc R . .
C57 C 0.2571(3) 1.4056(2) -0.56030(19) 0.0306(8) Uani 1 1 d . . .
C58 C 0.5758(3) 1.3636(2) -0.4227(2) 0.0353(9) Uani 1 1 d D . .
C59 C 0.2555(3) 1.15208(18) -0.36182(16) 0.0206(6) Uani 1 1 d . . .
C60 C 0.3456(3) 1.11031(18) -0.33918(17) 0.0216(6) Uani 1 1 d . . .
H60A H 0.3784 1.1267 -0.3017 0.026 Uiso 1 1 calc R . .
C61 C 0.3884(3) 1.04561(19) -0.36993(18) 0.0233(7) Uani 1 1 d . . .
C62 C 0.3438(3) 1.01950(19) -0.42531(18) 0.0246(7) Uani 1 1 d . . .
H62A H 0.3727 0.9750 -0.4459 0.029 Uiso 1 1 calc R . .
C63 C 0.2562(3) 1.06036(19) -0.44951(17) 0.0241(7) Uani 1 1 d . . .
C64 C 0.2133(3) 1.12544(19) -0.41882(17) 0.0226(7) Uani 1 1 d . . .
H64A H 0.1536 1.1526 -0.4371 0.027 Uiso 1 1 calc R . .
C65 C 0.4807(3) 1.0023(2) -0.3393(2) 0.0325(8) Uani 1 1 d . . .
C66 C 0.2013(3) 1.0346(2) -0.5073(2) 0.0335(8) Uani 1 1 d . . .
C67 C 0.0758(3) 1.24864(18) -0.32461(16) 0.0205(6) Uani 1 1 d . . .
C68 C -0.0027(3) 1.19515(19) -0.32337(18) 0.0243(7) Uani 1 1 d . . .
H68A H 0.0234 1.1455 -0.3296 0.029 Uiso 1 1 calc R . .
C69 C -0.1172(3) 1.2120(2) -0.31335(19) 0.0276(7) Uani 1 1 d . C .
C70 C -0.1603(3) 1.2832(2) -0.3031(2) 0.0312(8) Uani 1 1 d . . .
H70A H -0.2386 1.2947 -0.2962 0.037 Uiso 1 1 calc R . .
C71 C -0.0850(3) 1.3369(2) -0.3033(2) 0.0310(8) Uani 1 1 d . B .
C72 C 0.0294(3) 1.32019(19) -0.31425(19) 0.0247(7) Uani 1 1 d . . .
H72A H 0.0783 1.3588 -0.3147 0.030 Uiso 1 1 calc R . .
C73 C -0.1967(3) 1.1534(2) -0.3146(2) 0.0387(9) Uani 1 1 d D . .
C74 C -0.1268(4) 1.4141(3) -0.2911(3) 0.0536(13) Uani 1 1 d D . .
C75 C 0.2382(3) 1.23609(18) -0.24854(17) 0.0212(6) Uani 1 1 d . . .
C76 C 0.2258(3) 1.17534(19) -0.19814(17) 0.0230(7) Uani 1 1 d . . .
H76A H 0.1982 1.1316 -0.2110 0.028 Uiso 1 1 calc R . .
C77 C 0.2526(3) 1.1769(2) -0.12989(18) 0.0259(7) Uani 1 1 d . E .
C78 C 0.2922(4) 1.2397(2) -0.10831(19) 0.0323(8) Uani 1 1 d . . .
H78A H 0.3135 1.2402 -0.0624 0.039 Uiso 1 1 calc R . .
C79 C 0.2996(4) 1.3017(2) -0.1563(2) 0.0347(9) Uani 1 1 d . D .
C80 C 0.2724(3) 1.2996(2) -0.22457(18) 0.0282(7) Uani 1 1 d . . .
H80A H 0.2773 1.3431 -0.2559 0.034 Uiso 1 1 calc R . .
C81 C 0.3396(5) 1.3706(2) -0.1360(2) 0.0635(17) Uani 1 1 d D . .
C82 C 0.2380(3) 1.1092(2) -0.07942(18) 0.0329(8) Uani 1 1 d D . .
N1 N 0.4661(2) 1.23715(14) 0.21252(14) 0.0187(5) Uani 1 1 d . . .
C102 C 0.078(3) 1.4735(14) 0.003(2) 0.194(7) Uani 0.50 1 d PD F -1
H10B H 0.0781 1.4353 0.0434 0.232 Uiso 0.50 1 calc PR F -1
H10C H 0.1043 1.4490 -0.0419 0.232 Uiso 0.50 1 calc PR F -1
C103 C 0.1581(19) 1.5274(14) 0.0097(15) 0.194(7) Uani 0.50 1 d PD F -1
H10D H 0.2331 1.5081 -0.0123 0.232 Uiso 0.50 1 calc PR F -1
H10E H 0.1404 1.5728 -0.0197 0.232 Uiso 0.50 1 calc PR F -1
C104 C 0.166(2) 1.5486(14) 0.0811(12) 0.194(7) Uani 0.50 1 d PD F -1
H10F H 0.1796 1.5033 0.1116 0.232 Uiso 0.50 1 calc PR F -1
H10G H 0.0929 1.5714 0.1021 0.232 Uiso 0.50 1 calc PR F -1
C105 C 0.255(2) 1.6008(13) 0.0845(15) 0.194(7) Uani 0.50 1 d PD F -1
H10H H 0.2580 1.6079 0.1348 0.290 Uiso 0.50 1 calc PR F -1
H10I H 0.2374 1.6483 0.0596 0.290 Uiso 0.50 1 calc PR F -1
H10J H 0.3274 1.5805 0.0613 0.290 Uiso 0.50 1 calc PR F -1
C101 C -0.040(3) 1.502(2) 0.003(3) 0.194(7) Uani 0.50 1 d PD F -1
H10K H -0.0844 1.4616 -0.0068 0.290 Uiso 0.50 1 calc PR F -1
H10L H -0.0418 1.5418 -0.0347 0.290 Uiso 0.50 1 calc PR F -1
H10M H -0.0715 1.5197 0.0497 0.290 Uiso 0.50 1 calc PR F -1

loop_
_atom_site_aniso_label
_atom_site_aniso_U_11
_atom_site_aniso_U_22
_atom_site_aniso_U_33
_atom_site_aniso_U_23
_atom_site_aniso_U_13
_atom_site_aniso_U_12
Ni1 0.0185(2) 0.0225(2) 0.0165(2) -0.00257(15) -0.00106(15) -0.00208(15)
Na1 0.0275(7) 0.0281(7) 0.0293(7) -0.0034(6) -0.0025(6) -0.0066(6)
P1 0.0196(4) 0.0243(4) 0.0178(4) -0.0008(3) 0.0010(3) -0.0038(3)
B1 0.0232(18) 0.0194(17) 0.0175(16) 0.0003(13) -0.0052(13) -0.0024(13)
O1 0.0211(12) 0.0271(12) 0.0185(11) -0.0028(9) -0.0013(9) -0.0062(9)
O2 0.0239(13) 0.0324(14) 0.0287(13) 0.0018(10) -0.0089(10) -0.0052(10)
O3 0.0320(15) 0.0430(17) 0.0454(17) 0.0037(13) -0.0113(13) -0.0091(12)
O4 0.0391(17) 0.0388(16) 0.0499(18) -0.0076(13) -0.0146(14) -0.0093(13)
O5 0.0347(15) 0.0336(15) 0.0434(16) -0.0129(12) -0.0085(12) -0.0008(12)
F1A 0.0392(12) 0.065(2) 0.0688(18) 0.0004(15) -0.0208(12) -0.0130(13)
F2A 0.0392(12) 0.065(2) 0.0688(18) 0.0004(15) -0.0208(12) -0.0130(13)
F3A 0.0392(12) 0.065(2) 0.0688(18) 0.0004(15) -0.0208(12) -0.0130(13)
F1B 0.0392(12) 0.065(2) 0.0688(18) 0.0004(15) -0.0208(12) -0.0130(13)
F2B 0.0392(12) 0.065(2) 0.0688(18) 0.0004(15) -0.0208(12) -0.0130(13)
F3B 0.0392(12) 0.065(2) 0.0688(18) 0.0004(15) -0.0208(12) -0.0130(13)
F4 0.0482(16) 0.0693(19) 0.0399(14) 0.0332(13) -0.0111(12) -0.0188(13)
F5 0.0465(15) 0.0529(16) 0.0341(12) 0.0025(11) -0.0149(11) 0.0142(12)
F6 0.0590(16) 0.0508(15) 0.0273(12) -0.0016(10) -0.0209(11) -0.0028(12)
F7 0.111(3) 0.0434(15) 0.0415(15) -0.0100(12) -0.0474(16) 0.0069(16)
F8 0.0561(16) 0.0404(14) 0.0363(13) -0.0210(11) -0.0090(11) -0.0039(11)
F9 0.0358(15) 0.109(3) 0.0607(18) -0.0407(18) -0.0056(13) -0.0251(16)
F10 0.0420(15) 0.0415(15) 0.0733(19) -0.0232(13) -0.0161(13) 0.0159(11)
F11 0.0446(17) 0.099(3) 0.069(2) 0.0484(19) -0.0062(15) 0.0170(16)
F12 0.0446(16) 0.0444(16) 0.101(2) -0.0305(15) -0.0429(16) 0.0122(12)
F13A 0.0577(15) 0.0225(16) 0.137(3) -0.0057(14) -0.0210(16) -0.0006(11)
F14A 0.0577(15) 0.0225(16) 0.137(3) -0.0057(14) -0.0210(16) -0.0006(11)
F15A 0.0577(15) 0.0225(16) 0.137(3) -0.0057(14) -0.0210(16) -0.0006(11)
F13B 0.0577(15) 0.0225(16) 0.137(3) -0.0057(14) -0.0210(16) -0.0006(11)
F14B 0.0577(15) 0.0225(16) 0.137(3) -0.0057(14) -0.0210(16) -0.0006(11)
F15B 0.0577(15) 0.0225(16) 0.137(3) -0.0057(14) -0.0210(16) -0.0006(11)
F16A 0.072(2) 0.0618(19) 0.115(3) -0.0057(19) -0.022(2) -0.0416(16)
F17A 0.072(2) 0.0618(19) 0.115(3) -0.0057(19) -0.022(2) -0.0416(16)
F18A 0.072(2) 0.0618(19) 0.115(3) -0.0057(19) -0.022(2) -0.0416(16)
F16B 0.072(2) 0.0618(19) 0.115(3) -0.0057(19) -0.022(2) -0.0416(16)
F17B 0.072(2) 0.0618(19) 0.115(3) -0.0057(19) -0.022(2) -0.0416(16)
F18B 0.072(2) 0.0618(19) 0.115(3) -0.0057(19) -0.022(2) -0.0416(16)
F19A 0.116(3) 0.0457(16) 0.0714(19) -0.0177(13) -0.027(2) -0.0263(17)
F20A 0.116(3) 0.0457(16) 0.0714(19) -0.0177(13) -0.027(2) -0.0263(17)
F21A 0.116(3) 0.0457(16) 0.0714(19) -0.0177(13) -0.027(2) -0.0263(17)
F19B 0.116(3) 0.0457(16) 0.0714(19) -0.0177(13) -0.027(2) -0.0263(17)
F20B 0.116(3) 0.0457(16) 0.0714(19) -0.0177(13) -0.027(2) -0.0263(17)
F21B 0.116(3) 0.0457(16) 0.0714(19) -0.0177(13) -0.027(2) -0.0263(17)
F22A 0.0593(18) 0.0437(10) 0.0279(11) 0.0072(8) -0.0076(12) -0.0095(13)
F23A 0.0593(18) 0.0437(10) 0.0279(11) 0.0072(8) -0.0076(12) -0.0095(13)
F24A 0.0593(18) 0.0437(10) 0.0279(11) 0.0072(8) -0.0076(12) -0.0095(13)
F22B 0.0593(18) 0.0437(10) 0.0279(11) 0.0072(8) -0.0076(12) -0.0095(13)
F23B 0.0593(18) 0.0437(10) 0.0279(11) 0.0072(8) -0.0076(12) -0.0095(13)
F24B 0.0593(18) 0.0437(10) 0.0279(11) 0.0072(8) -0.0076(12) -0.0095(13)
C1 0.0228(16) 0.0152(14) 0.0182(14) -0.0047(11) -0.0041(12) -0.0034(11)
C2 0.0235(17) 0.0209(16) 0.0237(16) -0.0031(12) -0.0066(13) -0.0054(12)
C3 0.0340(19) 0.0250(17) 0.0186(15) -0.0004(13) -0.0079(13) -0.0102(14)
C4 0.0323(19) 0.0298(18) 0.0168(15) -0.0040(13) 0.0004(13) -0.0096(14)
C5 0.0235(17) 0.0252(17) 0.0218(16) -0.0064(13) -0.0008(13) -0.0060(13)
C6 0.0250(17) 0.0174(15) 0.0193(15) -0.0037(12) -0.0034(12) -0.0026(12)
C7 0.0169(15) 0.0210(16) 0.0233(15) -0.0033(12) -0.0025(12) -0.0012(12)
C8 0.0193(16) 0.0261(17) 0.0172(14) -0.0039(12) -0.0004(12) 0.0022(12)
C9 0.0207(16) 0.0293(18) 0.0220(16) -0.0051(13) -0.0034(12) -0.0017(13)
C10 0.0248(18) 0.042(2) 0.0232(17) -0.0065(15) -0.0049(14) -0.0036(15)
C11 0.0240(18) 0.052(2) 0.0226(17) -0.0041(16) -0.0085(14) 0.0047(16)
C12 0.0313(19) 0.038(2) 0.0210(16) 0.0016(14) -0.0045(14) 0.0087(15)
C13 0.0259(17) 0.0302(18) 0.0195(15) -0.0016(13) -0.0010(13) 0.0021(14)
C14 0.036(2) 0.0251(18) 0.0270(18) 0.0000(14) -0.0036(15) 0.0013(15)
C15 0.069(3) 0.032(2) 0.040(2) 0.0070(18) -0.005(2) -0.010(2)
C16 0.045(2) 0.033(2) 0.039(2) -0.0112(17) -0.0085(18) 0.0074(18)
C17 0.0308(19) 0.0266(18) 0.0294(18) -0.0010(14) -0.0114(15) -0.0066(14)
C18 0.042(2) 0.031(2) 0.045(2) -0.0075(17) -0.0087(18) -0.0094(17)
C19 0.054(3) 0.038(2) 0.031(2) 0.0012(17) -0.0048(18) -0.0180(19)
C20 0.036(2) 0.039(2) 0.047(2) 0.0110(18) -0.0241(19) -0.0108(17)
C21 0.034(2) 0.044(3) 0.062(3) 0.004(2) -0.023(2) -0.0021(18)
C22 0.041(2) 0.057(3) 0.048(3) 0.000(2) -0.021(2) -0.016(2)
C23 0.044(3) 0.053(3) 0.056(3) -0.008(2) -0.021(2) -0.016(2)
C24 0.049(3) 0.033(2) 0.045(2) -0.0108(18) -0.0056(19) -0.0113(18)
C25 0.046(2) 0.031(2) 0.043(2) -0.0128(17) -0.0005(19) -0.0008(17)
C26 0.039(2) 0.038(2) 0.056(3) -0.004(2) -0.016(2) 0.0012(18)
C27 0.0193(16) 0.042(2) 0.0217(16) -0.0092(14) -0.0029(13) 0.0016(14)
C28 0.029(2) 0.041(2) 0.034(2) -0.0141(17) -0.0020(15) -0.0051(16)
C29 0.037(2) 0.060(3) 0.048(3) -0.031(2) -0.0035(19) -0.008(2)
C30 0.044(3) 0.086(4) 0.044(3) -0.035(3) -0.015(2) 0.008(3)
C31 0.047(3) 0.085(4) 0.027(2) -0.010(2) -0.0134(19) 0.023(3)
C32 0.036(2) 0.051(3) 0.0252(18) -0.0072(17) -0.0048(16) 0.0158(18)
C33 0.0233(17) 0.0353(19) 0.0189(15) 0.0018(13) 0.0005(13) 0.0006(14)
C34 0.031(2) 0.041(2) 0.0243(18) -0.0046(15) 0.0034(14) -0.0003(16)
C35 0.035(2) 0.059(3) 0.0249(19) -0.0078(18) -0.0026(16) 0.0077(19)
C36 0.053(3) 0.071(3) 0.0197(19) 0.007(2) 0.0055(18) 0.002(2)
C37 0.072(4) 0.072(4) 0.035(2) 0.006(2) 0.018(2) -0.030(3)
C38 0.053(3) 0.052(3) 0.029(2) -0.0020(18) 0.0065(19) -0.019(2)
C39 0.0286(18) 0.0288(18) 0.0214(16) -0.0033(13) 0.0064(13) -0.0105(14)
C40 0.043(2) 0.030(2) 0.032(2) -0.0045(16) 0.0088(17) -0.0078(17)
C41 0.057(3) 0.029(2) 0.047(3) -0.0090(18) 0.019(2) -0.0169(19)
C42 0.046(3) 0.052(3) 0.053(3) -0.027(2) 0.018(2) -0.032(2)
C43 0.029(2) 0.058(3) 0.047(2) -0.025(2) 0.0033(18) -0.0159(19)
C44 0.0245(18) 0.039(2) 0.0325(19) -0.0133(16) 0.0028(14) -0.0106(15)
C45 0.0197(16) 0.0248(17) 0.0238(16) -0.0025(13) -0.0040(12) -0.0060(12)
C46 0.0239(18) 0.0319(19) 0.0295(18) 0.0012(15) 0.0009(14) -0.0035(14)
C47 0.0246(19) 0.035(2) 0.045(2) -0.0020(17) 0.0004(16) 0.0033(15)
C48 0.031(2) 0.029(2) 0.050(2) 0.0049(17) -0.0080(17) 0.0010(15)
C49 0.037(2) 0.034(2) 0.035(2) 0.0084(16) -0.0030(17) -0.0048(16)
C50 0.0272(18) 0.0280(18) 0.0287(18) -0.0003(14) 0.0012(14) -0.0052(14)
C51 0.0250(16) 0.0190(15) 0.0166(14) -0.0020(11) -0.0032(12) -0.0024(12)
C52 0.0241(17) 0.0243(17) 0.0205(15) -0.0014(12) -0.0063(12) -0.0039(13)
C53 0.0284(18) 0.0244(17) 0.0203(15) 0.0029(13) -0.0060(13) -0.0034(13)
C54 0.0273(18) 0.0264(18) 0.0248(17) 0.0019(13) -0.0024(13) -0.0060(14)
C55 0.0232(17) 0.0268(18) 0.0279(17) -0.0026(14) -0.0050(13) -0.0037(13)
C56 0.0250(17) 0.0221(16) 0.0195(15) -0.0004(12) -0.0075(12) -0.0022(12)
C57 0.0303(19) 0.037(2) 0.0233(17) 0.0061(15) -0.0052(14) -0.0037(15)
C58 0.029(2) 0.041(2) 0.037(2) 0.0032(17) -0.0099(16) -0.0079(16)
C59 0.0250(16) 0.0213(16) 0.0149(14) 0.0015(11) -0.0016(12) -0.0048(12)
C60 0.0234(16) 0.0227(16) 0.0192(15) -0.0014(12) -0.0038(12) -0.0044(12)
C61 0.0243(17) 0.0218(16) 0.0227(16) 0.0002(12) -0.0009(13) -0.0024(13)
C62 0.0282(18) 0.0218(16) 0.0225(16) -0.0037(13) 0.0006(13) -0.0029(13)
C63 0.0299(18) 0.0252(17) 0.0175(15) -0.0034(12) -0.0027(13) -0.0058(13)
C64 0.0265(17) 0.0238(17) 0.0176(15) 0.0006(12) -0.0042(12) -0.0027(13)
C65 0.0244(18) 0.032(2) 0.041(2) -0.0045(16) -0.0051(15) 0.0027(15)
C66 0.039(2) 0.037(2) 0.0276(18) -0.0101(15) -0.0080(16) -0.0029(16)
C67 0.0271(17) 0.0195(15) 0.0154(14) 0.0017(11) -0.0053(12) -0.0039(12)
C68 0.0305(18) 0.0217(16) 0.0213(16) -0.0005(12) -0.0048(13) -0.0062(13)
C69 0.0283(18) 0.0271(18) 0.0290(18) 0.0037(14) -0.0085(14) -0.0112(14)
C70 0.0241(18) 0.0302(19) 0.040(2) 0.0051(16) -0.0110(15) -0.0041(14)
C71 0.031(2) 0.0237(18) 0.039(2) 0.0040(15) -0.0097(16) -0.0016(14)
C72 0.0243(17) 0.0213(16) 0.0292(17) 0.0027(13) -0.0071(13) -0.0053(13)
C73 0.034(2) 0.034(2) 0.051(3) -0.0006(18) -0.0112(18) -0.0143(17)
C74 0.030(2) 0.031(2) 0.104(4) -0.002(2) -0.022(2) -0.0001(17)
C75 0.0237(16) 0.0222(16) 0.0173(14) -0.0021(12) -0.0032(12) 0.0015(12)
C76 0.0261(17) 0.0255(17) 0.0174(15) -0.0019(12) -0.0024(12) -0.0029(13)
C77 0.0306(18) 0.0278(18) 0.0183(15) -0.0006(13) -0.0024(13) 0.0004(14)
C78 0.049(2) 0.034(2) 0.0164(16) -0.0050(14) -0.0091(15) -0.0016(17)
C79 0.060(3) 0.0244(18) 0.0227(17) -0.0046(14) -0.0129(17) -0.0058(17)
C80 0.043(2) 0.0228(17) 0.0200(16) -0.0023(13) -0.0078(14) -0.0006(15)
C81 0.135(6) 0.032(2) 0.033(2) -0.0018(19) -0.035(3) -0.021(3)
C82 0.044(2) 0.037(2) 0.0178(16) 0.0025(14) -0.0059(15) -0.0025(17)
N1 0.0186(13) 0.0175(13) 0.0205(13) -0.0014(10) -0.0050(10) -0.0003(10)
C102 0.209(16) 0.121(11) 0.214(11) 0.066(10) 0.033(14) -0.010(9)
C103 0.209(16) 0.121(11) 0.214(11) 0.066(10) 0.033(14) -0.010(9)
C104 0.209(16) 0.121(11) 0.214(11) 0.066(10) 0.033(14) -0.010(9)
C105 0.209(16) 0.121(11) 0.214(11) 0.066(10) 0.033(14) -0.010(9)
C101 0.209(16) 0.121(11) 0.214(11) 0.066(10) 0.033(14) -0.010(9)

loop_
_atom_type_symbol
_atom_type_description
_atom_type_scat_dispersion_real
_atom_type_scat_dispersion_imag
_atom_type_scat_source
C C 0.0033 0.0016 'International Tables Vol C Tables 4.2.6.8 and 6.1.1.4'
O O 0.0106 0.0060 'International Tables Vol C Tables 4.2.6.8 and 6.1.1.4'
B B 0.0013 0.0007 'International Tables Vol C Tables 4.2.6.8 and 6.1.1.4'
F F 0.0171 0.0103 'International Tables Vol C Tables 4.2.6.8 and 6.1.1.4'
Na Na 0.0362 0.0249 'International Tables Vol C Tables 4.2.6.8 and 6.1.1.4'
P P 0.1023 0.0942 'International Tables Vol C Tables 4.2.6.8 and 6.1.1.4'
Ni Ni 0.3393 1.1124 'International Tables Vol C Tables 4.2.6.8 and 6.1.1.4'
H H 0.0000 0.0000 'International Tables Vol C Tables 4.2.6.8 and 6.1.1.4'
N N 0.0061 0.0033 'International Tables Vol C Tables 4.2.6.8 and 6.1.1.4'

loop_
_geom_angle_atom_site_label_1
_geom_angle_atom_site_label_2
_geom_angle_atom_site_label_3
_geom_angle
C27 Ni1 O1 169.78(14)
C27 Ni1 N1 91.90(13)
O1 Ni1 N1 93.06(10)
C27 Ni1 P1 85.75(11)
O1 Ni1 P1 89.58(7)
N1 Ni1 P1 176.92(8)
O2 Na1 O5 128.62(12)
O2 Na1 O4 107.79(11)
O5 Na1 O4 67.52(11)
O2 Na1 O1 65.62(9)
O5 Na1 O1 90.72(10)
O4 Na1 O1 146.71(11)
O2 Na1 O3 67.74(10)
O5 Na1 O3 133.45(11)
O4 Na1 O3 65.93(11)
O1 Na1 O3 130.03(10)
O2 Na1 C40 132.29(12)
O5 Na1 C40 79.05(12)
O4 Na1 C40 119.41(12)
O1 Na1 C40 77.86(11)
O3 Na1 C40 125.14(13)
O2 Na1 C39 106.54(11)
O5 Na1 C39 105.54(12)
O4 Na1 C39 139.63(12)
O1 Na1 C39 68.74(9)
O3 Na1 C39 109.61(12)
C40 Na1 C39 28.07(11)
O2 Na1 C44 98.82(12)
O5 Na1 C44 126.57(13)
O4 Na1 C44 125.08(12)
O1 Na1 C44 87.99(10)
O3 Na1 C44 82.22(12)
C40 Na1 C44 48.54(13)
C39 Na1 C44 27.49(11)
O2 Na1 C41 153.62(12)
O5 Na1 C41 73.66(13)
O4 Na1 C41 93.36(12)
O1 Na1 C41 104.69(12)
O3 Na1 C41 109.06(14)
C40 Na1 C41 27.34(12)
C39 Na1 C41 48.47(11)
C44 Na1 C41 55.31(13)
O2 Na1 C43 113.11(13)
O5 Na1 C43 118.21(14)
O4 Na1 C43 98.47(12)
O1 Na1 C43 114.29(11)
O3 Na1 C43 69.57(13)
C40 Na1 C43 55.57(14)
C39 Na1 C43 47.89(11)
C44 Na1 C43 26.73(10)
C41 Na1 C43 46.34(15)
O2 Na1 C42 138.48(14)
O5 Na1 C42 92.87(14)
O4 Na1 C42 84.58(12)
O1 Na1 C42 122.89(11)
O3 Na1 C42 83.04(14)
C40 Na1 C42 47.32(14)
C39 Na1 C42 55.45(11)
C44 Na1 C42 46.59(11)
C41 Na1 C42 26.10(15)
C43 Na1 C42 25.74(14)
C45 P1 C39 103.57(17)
C45 P1 C33 102.92(16)
C39 P1 C33 101.63(16)
C45 P1 Ni1 111.86(11)
C39 P1 Ni1 110.61(12)
C33 P1 Ni1 124.04(12)
C59 B1 C67 113.8(3)
C59 B1 C75 111.2(3)
C67 B1 C75 106.1(3)
C59 B1 C51 103.0(3)
C67 B1 C51 112.1(3)
C75 B1 C51 110.7(3)
C1 O1 Ni1 122.3(2)
C1 O1 Na1 99.66(18)
Ni1 O1 Na1 137.04(11)
C2 O2 C20 117.8(3)
C2 O2 Na1 104.8(2)
C20 O2 Na1 120.2(2)
C21 O3 C22 113.6(4)
C21 O3 Na1 107.8(2)
C22 O3 Na1 110.9(3)
C24 O4 C23 113.5(3)
C24 O4 Na1 111.1(2)
C23 O4 Na1 116.2(3)
C25 O5 C26 112.7(3)
C25 O5 Na1 119.0(3)
C26 O5 Na1 122.3(2)
O1 C1 C6 123.9(3)
O1 C1 C2 119.3(3)
C6 C1 C2 116.8(3)
C3 C2 O2 124.5(3)
C3 C2 C1 121.5(3)
O2 C2 C1 113.9(3)
C2 C3 C4 120.5(3)
C5 C4 C3 119.8(3)
C4 C5 C6 120.5(3)
C1 C6 C5 120.7(3)
C1 C6 C7 122.2(3)
C5 C6 C7 117.0(3)
N1 C7 C6 127.2(3)
C13 C8 C9 122.2(3)
C13 C8 N1 118.8(3)
C9 C8 N1 119.0(3)
C10 C9 C8 117.1(3)
C10 C9 C17 119.8(3)
C8 C9 C17 123.1(3)
C11 C10 C9 121.8(4)
C10 C11 C12 119.7(3)
C11 C12 C13 121.3(4)
C12 C13 C8 117.9(3)
C12 C13 C14 120.8(3)
C8 C13 C14 121.2(3)
C13 C14 C15 113.8(3)
C13 C14 C16 109.3(3)
C15 C14 C16 110.0(3)
C9 C17 C19 110.3(3)
C9 C17 C18 113.2(3)
C19 C17 C18 109.0(3)
O2 C20 C21 106.2(3)
O3 C21 C20 110.7(4)
O3 C22 C23 107.6(4)
O4 C23 C22 106.4(4)
O4 C24 C25 107.9(3)
O5 C25 C24 108.0(3)
C32 C27 C28 118.0(4)
C32 C27 Ni1 125.1(3)
C28 C27 Ni1 116.9(3)
C29 C28 C27 121.0(4)
C30 C29 C28 119.5(5)
C31 C30 C29 120.5(4)
C30 C31 C32 120.3(5)
C27 C32 C31 120.8(4)
C38 C33 C34 118.1(3)
C38 C33 P1 121.9(3)
C34 C33 P1 119.9(3)
C35 C34 C33 121.1(4)
C36 C35 C34 119.9(4)
C37 C36 C35 119.7(4)
C36 C37 C38 121.2(5)
C33 C38 C37 120.0(4)
C44 C39 C40 118.9(4)
C44 C39 P1 123.0(3)
C40 C39 P1 118.0(3)
C44 C39 Na1 79.7(2)
C40 C39 Na1 75.5(2)
P1 C39 Na1 117.29(15)
C41 C40 C39 120.0(4)
C41 C40 Na1 81.0(3)
C39 C40 Na1 76.5(2)
C42 C41 C40 120.7(4)
C42 C41 Na1 81.4(3)
C40 C41 Na1 71.7(2)
C43 C42 C41 120.2(4)
C43 C42 Na1 76.2(2)
C41 C42 Na1 72.5(2)
C42 C43 C44 119.8(5)
C42 C43 Na1 78.1(3)
C44 C43 Na1 72.4(2)
C39 C44 C43 120.4(4)
C39 C44 Na1 72.9(2)
C43 C44 Na1 80.8(2)
C46 C45 C50 119.0(3)
C46 C45 P1 122.4(3)
C50 C45 P1 118.5(3)
C47 C46 C45 120.8(3)
C48 C47 C46 119.8(4)
C47 C48 C49 120.1(4)
C50 C49 C48 120.3(4)
C49 C50 C45 119.9(3)
C52 C51 C56 115.8(3)
C52 C51 B1 122.4(3)
C56 C51 B1 121.4(3)
C53 C52 C51 122.0(3)
C54 C53 C52 120.9(3)
C54 C53 C57 121.0(3)
C52 C53 C57 118.1(3)
C53 C54 C55 118.1(3)
C54 C55 C56 120.7(3)
C54 C55 C58 120.1(3)
C56 C55 C58 119.2(3)
C55 C56 C51 122.5(3)
F4 C57 F5 107.6(3)
F4 C57 F6 106.4(3)
F5 C57 F6 104.9(3)
F4 C57 C53 113.3(3)
F5 C57 C53 111.6(3)
F6 C57 C53 112.6(3)
F2B C58 F3A 82.6(5)
F2B C58 F1A 123.1(5)
F3A C58 F1A 107.2(5)
F2B C58 F3B 109.3(5)
F1A C58 F3B 82.4(5)
F2B C58 F1B 103.8(5)
F3A C58 F1B 121.5(5)
F3B C58 F1B 102.2(5)
F3A C58 F2A 108.2(5)
F1A C58 F2A 103.5(4)
F3B C58 F2A 130.6(5)
F1B C58 F2A 80.9(4)
F2B C58 C55 115.0(4)
F3A C58 C55 115.2(4)
F1A C58 C55 110.5(4)
F3B C58 C55 111.9(4)
F1B C58 C55 113.7(4)
F2A C58 C55 111.4(4)
C60 C59 C64 115.7(3)
C60 C59 B1 122.2(3)
C64 C59 B1 121.7(3)
C61 C60 C59 122.1(3)
C62 C61 C60 121.2(3)
C62 C61 C65 120.5(3)
C60 C61 C65 118.2(3)
C63 C62 C61 117.9(3)
C62 C63 C64 121.0(3)
C62 C63 C66 121.1(3)
C64 C63 C66 117.9(3)
C63 C64 C59 122.1(3)
F12 C65 F11 107.5(4)
F12 C65 F10 106.4(3)
F11 C65 F10 105.6(4)
F12 C65 C61 113.0(3)
F11 C65 C61 111.3(3)
F10 C65 C61 112.6(3)
F8 C66 F7 106.3(3)
F8 C66 F9 105.5(3)
F7 C66 F9 107.2(4)
F8 C66 C63 113.7(3)
F7 C66 C63 112.3(3)
F9 C66 C63 111.4(3)
C72 C67 C68 114.6(3)
C72 C67 B1 120.1(3)
C68 C67 B1 125.0(3)
C69 C68 C67 122.6(3)
C70 C69 C68 121.3(3)
C70 C69 C73 118.3(3)
C68 C69 C73 120.3(3)
C71 C70 C69 117.4(4)
C70 C71 C72 121.2(3)
C70 C71 C74 119.6(4)
C72 C71 C74 119.1(3)
C71 C72 C67 122.8(3)
F17B C73 F16A 126.5(5)
F16A C73 F18A 111.5(6)
F17B C73 F16B 109.9(5)
F18A C73 F16B 137.5(5)
F17B C73 F18B 105.9(5)
F18A C73 F18B 61.4(5)
F16B C73 F18B 100.8(5)
F16A C73 F17A 103.4(6)
F18A C73 F17A 96.7(6)
F16B C73 F17A 66.6(5)
F18B C73 F17A 133.4(5)
F17B C73 C69 115.3(4)
F16A C73 C69 117.9(5)
F18A C73 C69 111.6(4)
F16B C73 C69 110.9(4)
F18B C73 C69 112.9(4)
F17A C73 C69 113.4(4)
F15A C74 F13A 112.6(7)
F15A C74 F14B 119.3(6)
F13A C74 F14B 75.5(5)
F13A C74 F15B 119.3(8)
F14B C74 F15B 101.8(5)
F15A C74 F14A 111.0(6)
F13A C74 F14A 101.4(5)
F15B C74 F14A 91.4(6)
F15A C74 F13B 93.1(7)
F14B C74 F13B 99.9(5)
F15B C74 F13B 106.0(6)
F14A C74 F13B 125.8(5)
F15A C74 C71 111.1(5)
F13A C74 C71 114.5(5)
F14B C74 C71 119.1(5)
F15B C74 C71 118.3(5)
F14A C74 C71 105.6(5)
F13B C74 C71 109.6(5)
C80 C75 C76 115.8(3)
C80 C75 B1 123.1(3)
C76 C75 B1 121.1(3)
C77 C76 C75 122.1(3)
C78 C77 C76 121.1(3)
C78 C77 C82 120.1(3)
C76 C77 C82 118.8(3)
C79 C78 C77 117.5(3)
C78 C79 C80 120.9(3)
C78 C79 C81 120.1(3)
C80 C79 C81 119.0(3)
C75 C80 C79 122.4(3)
F19A C81 F21B 123.2(6)
F19A C81 F21A 119.9(7)
F21B C81 F20B 114.0(5)
F21A C81 F20B 130.4(6)
F19A C81 F20A 99.6(6)
F21B C81 F20A 74.1(5)
F21A C81 F20A 98.7(6)
F20B C81 F20A 58.6(5)
F19A C81 F19B 53.7(5)
F21B C81 F19B 99.1(5)
F21A C81 F19B 79.5(6)
F20B C81 F19B 94.9(4)
F20A C81 F19B 143.8(5)
F19A C81 C79 116.8(4)
F21B C81 C79 119.3(5)
F21A C81 C79 112.5(5)
F20B C81 C79 115.7(4)
F20A C81 C79 105.0(5)
F19B C81 C79 109.1(4)
F24A C82 F22B 117.1(6)
F24A C82 F23A 108.1(4)
F22B C82 F23A 84.4(4)
F22B C82 F24B 107.5(5)
F23A C82 F24B 125.7(5)
F24A C82 F22A 108.3(4)
F23A C82 F22A 104.4(4)
F24B C82 F22A 94.1(5)
F24A C82 F23B 84.2(4)
F22B C82 F23B 106.5(4)
F24B C82 F23B 103.3(4)
F22A C82 F23B 125.3(4)
F24A C82 C77 115.1(4)
F22B C82 C77 116.4(4)
F23A C82 C77 111.1(4)
F24B C82 C77 109.7(4)
F22A C82 C77 109.3(4)
F23B C82 C77 112.4(4)
C7 N1 C8 113.9(3)
C7 N1 Ni1 123.1(2)
C8 N1 Ni1 123.1(2)
C103 C102 C101 116.8(18)
C104 C103 C102 118.5(19)
C103 C104 C105 115.8(17)

loop_
_geom_bond_atom_site_label_1
_geom_bond_atom_site_label_2
_geom_bond_distance
Ni1 C27 1.899(3)
Ni1 O1 1.952(2)
Ni1 N1 1.960(3)
Ni1 P1 2.1942(11)
Na1 O2 2.329(3)
Na1 O5 2.371(3)
Na1 O4 2.424(3)
Na1 O1 2.525(3)
Na1 O3 2.601(3)
Na1 C40 2.878(4)
Na1 C39 2.890(4)
Na1 C44 2.976(4)
Na1 C41 2.994(5)
Na1 C43 3.082(4)
Na1 C42 3.105(4)
P1 C45 1.822(4)
P1 C39 1.832(4)
P1 C33 1.841(3)
B1 C59 1.640(5)
B1 C67 1.640(5)
B1 C75 1.645(5)
B1 C51 1.649(5)
O1 C1 1.320(4)
O2 C2 1.382(4)
O2 C20 1.431(4)
O3 C21 1.428(5)
O3 C22 1.429(6)
O4 C24 1.418(5)
O4 C23 1.434(5)
O5 C25 1.418(5)
O5 C26 1.423(5)
F1A C58 1.349(7)
F2A C58 1.369(7)
F3A C58 1.319(7)
F1B C58 1.368(7)
F2B C58 1.308(7)
F3B C58 1.366(7)
F4 C57 1.326(4)
F5 C57 1.343(5)
F6 C57 1.349(5)
F7 C66 1.333(5)
F8 C66 1.331(5)
F9 C66 1.339(5)
F10 C65 1.335(5)
F11 C65 1.330(5)
F12 C65 1.325(5)
F13A C74 1.335(8)
F14A C74 1.370(8)
F15A C74 1.312(8)
F13B C74 1.390(8)
F14B C74 1.335(8)
F15B C74 1.337(8)
F16A C73 1.294(8)
F17A C73 1.404(8)
F18A C73 1.324(8)
F16B C73 1.332(7)
F17B C73 1.277(7)
F18B C73 1.373(7)
F19A C81 1.298(6)
F20A C81 1.432(7)
F21A C81 1.327(7)
F19B C81 1.441(6)
F20B C81 1.330(6)
F21B C81 1.300(6)
F22A C82 1.378(7)
F23A C82 1.344(6)
F24A C82 1.313(7)
F22B C82 1.314(7)
F23B C82 1.379(7)
F24B C82 1.365(7)
C1 C6 1.414(5)
C1 C2 1.427(4)
C2 C3 1.381(5)
C3 C4 1.401(5)
C4 C5 1.371(5)
C5 C6 1.419(5)
C6 C7 1.434(5)
C7 N1 1.295(4)
C8 C13 1.400(5)
C8 C9 1.407(5)
C8 N1 1.463(4)
C9 C10 1.399(5)
C9 C17 1.513(5)
C10 C11 1.379(6)
C11 C12 1.383(6)
C12 C13 1.395(5)
C13 C14 1.518(5)
C14 C15 1.532(5)
C14 C16 1.542(5)
C17 C19 1.536(6)
C17 C18 1.543(5)
C20 C21 1.510(6)
C22 C23 1.488(7)
C24 C25 1.495(6)
C27 C32 1.379(5)
C27 C28 1.407(6)
C28 C29 1.398(6)
C29 C30 1.378(8)
C30 C31 1.366(8)
C31 C32 1.405(6)
C33 C38 1.396(6)
C33 C34 1.397(5)
C34 C35 1.394(5)
C35 C36 1.381(7)
C36 C37 1.370(8)
C37 C38 1.397(6)
C39 C44 1.396(6)
C39 C40 1.399(6)
C40 C41 1.392(6)
C41 C42 1.381(8)
C42 C43 1.378(7)
C43 C44 1.404(5)
C45 C46 1.392(5)
C45 C50 1.398(5)
C46 C47 1.385(6)
C47 C48 1.380(6)
C48 C49 1.389(6)
C49 C50 1.385(6)
C51 C52 1.398(4)
C51 C56 1.402(5)
C52 C53 1.397(5)
C53 C54 1.387(5)
C53 C57 1.497(5)
C54 C55 1.388(5)
C55 C56 1.389(5)
C55 C58 1.504(5)
C59 C60 1.402(5)
C59 C64 1.405(4)
C60 C61 1.391(5)
C61 C62 1.390(5)
C61 C65 1.502(5)
C62 C63 1.382(5)
C63 C64 1.396(5)
C63 C66 1.497(5)
C67 C72 1.404(5)
C67 C68 1.404(5)
C68 C69 1.390(5)
C69 C70 1.386(5)
C69 C73 1.490(5)
C70 C71 1.382(5)
C71 C72 1.388(5)
C71 C74 1.488(6)
C75 C80 1.390(5)
C75 C76 1.400(5)
C76 C77 1.390(5)
C77 C78 1.388(5)
C77 C82 1.498(5)
C78 C79 1.388(5)
C79 C80 1.394(5)
C79 C81 1.480(6)
C102 C103 1.46(2)
C102 C101 1.49(2)
C103 C104 1.46(2)
C104 C105 1.50(2)
